data_7202015
loop_
_publ_author_name
'Song, Yu-Fei'
'Kitson, Phil J.'
'Long, De-Liang'
'Parenty, Alexis D. C.'
'Thatcher, Robert J.'
'Cronin, Leroy'

_publ_section_title
;
 Supramolecular self-assembly and anion-dependence of copper(II)
 complexes with cationic dihydro-imidazo phenanthridinium
 (DIP)-containing ligands
;
_journal_issue 9
_journal_name_full CrystEngComm
_journal_page_first 1243
_journal_paper_doi 10.1039/b802541j
_journal_volume 10
_journal_year 2008
_chemical_formula_sum 'C42 H36 Cu2 N24'
_chemical_formula_weight 1004.03
_chemical_name_systematic
;
?
;
_space_group_IT_number 15
_symmetry_cell_setting monoclinic
_symmetry_space_group_name_Hall '-C 2yc'
_symmetry_space_group_name_H-M 'C 1 2/c 1'
_atom_sites_solution_hydrogens geom
_atom_sites_solution_primary direct
_atom_sites_solution_secondary difmap
_audit_creation_method SHELXL-97
_cell_angle_alpha 90.00
_cell_angle_beta 107.844(2)
_cell_angle_gamma 90.00
_cell_formula_units_Z 4
_cell_length_a 31.917(2)
_cell_length_b 8.5868(5)
_cell_length_c 15.9626(10)
_cell_measurement_reflns_used 3049
_cell_measurement_temperature 100(2)
_cell_measurement_theta_max 23.7
_cell_measurement_theta_min 2.7
_cell_volume 4164.3(4)
_computing_cell_refinement Apex
_computing_data_collection Apex
_computing_data_reduction Apex
_computing_molecular_graphics Mercury
_computing_publication_material Wingx
_computing_structure_refinement 'SHELXL-97 (Sheldrick, 1997)'
_computing_structure_solution 'SHELXL-97 (Sheldrick, 1997)'
_diffrn_ambient_temperature 100(2)
_diffrn_measured_fraction_theta_full 0.996
_diffrn_measured_fraction_theta_max 0.996
_diffrn_measurement_device_type 'Bruker Apex CCD'
_diffrn_measurement_method '\w & \p'
_diffrn_radiation_monochromator graphite
_diffrn_radiation_source 'fine-focus sealed tube'
_diffrn_radiation_type MoK\a
_diffrn_radiation_wavelength 0.71073
_diffrn_reflns_av_R_equivalents 0.0602
_diffrn_reflns_av_sigmaI/netI 0.0586
_diffrn_reflns_limit_h_max 38
_diffrn_reflns_limit_h_min -38
_diffrn_reflns_limit_k_max 10
_diffrn_reflns_limit_k_min -10
_diffrn_reflns_limit_l_max 19
_diffrn_reflns_limit_l_min -19
_diffrn_reflns_number 18504
_diffrn_reflns_theta_full 25.78
_diffrn_reflns_theta_max 25.78
_diffrn_reflns_theta_min 2.46
_diffrn_standards_decay_% 0
_exptl_absorpt_coefficient_mu 1.089
_exptl_absorpt_correction_T_max 0.8989
_exptl_absorpt_correction_T_min 0.7502
_exptl_absorpt_correction_type empirical
_exptl_absorpt_process_details SADABS
_exptl_crystal_colour green
_exptl_crystal_density_diffrn 1.601
_exptl_crystal_density_meas ?
_exptl_crystal_density_method 'not measured'
_exptl_crystal_description block
_exptl_crystal_F_000 2056
_exptl_crystal_size_max 0.28
_exptl_crystal_size_mid 0.16
_exptl_crystal_size_min 0.10
_refine_diff_density_max 0.63
_refine_diff_density_min -0.44
_refine_diff_density_rms 0.08
_refine_ls_extinction_coef none
_refine_ls_extinction_method none
_refine_ls_goodness_of_fit_ref 1.034
_refine_ls_hydrogen_treatment riding
_refine_ls_matrix_type full
_refine_ls_number_parameters 307
_refine_ls_number_reflns 3981
_refine_ls_number_restraints 0
_refine_ls_restrained_S_all 1.034
_refine_ls_R_factor_all 0.0611
_refine_ls_R_factor_gt 0.0381
_refine_ls_shift/su_max 0.001
_refine_ls_shift/su_mean 0.000
_refine_ls_structure_factor_coef Fsqd
_refine_ls_weighting_details 'calc w=1/[\s^2^(Fo^2^)+(0.0327P)^2^+5.7482P] where P=(Fo^2^+2Fc^2^)/3'
_refine_ls_weighting_scheme calc
_refine_ls_wR_factor_gt 0.0782
_refine_ls_wR_factor_ref 0.0885
_reflns_number_gt 2959
_reflns_number_total 3981
_reflns_threshold_expression >2sigma(I)
_cod_data_source_file b802541j.txt
_cod_data_source_block ys02801
_cod_depositor_comments
;
The following automatic conversions were performed:
'_symmetry_cell_setting' value 'Monoclinic' changed to 'monoclinic'
according to '/home/saulius/struct/CIF-dictionaries/cif_core.dic'
dictionary named 'cif_core.dic' version 2.4.1 from 2010-06-29.

Automatic conversion script
Id: cif_fix_enum 1527 2010-12-29 10:47:43Z saulius 

The following automatic conversions were performed:

'_exptl_crystal_density_meas' value 'none' was changed to '?' - the
value is perceived as not measured.

Automatic conversion script
Id: cif_fix_values 3008 2015-01-20 13:52:24Z robertas 
;
_cod_original_sg_symbol_H-M C2/c
_cod_database_code 7202015

loop_
_symmetry_equiv_pos_as_xyz
'x, y, z'
'-x, y, -z+1/2'
'x+1/2, y+1/2, z'
'-x+1/2, y+1/2, -z+1/2'
'-x, -y, -z'
'x, -y, z-1/2'
'-x+1/2, -y+1/2, -z'
'x+1/2, -y+1/2, z-1/2'

loop_
_atom_site_label
_atom_site_type_symbol
_atom_site_fract_x
_atom_site_fract_y
_atom_site_fract_z
_atom_site_U_iso_or_equiv
_atom_site_adp_type
_atom_site_occupancy
_atom_site_symmetry_multiplicity
_atom_site_calc_flag
_atom_site_refinement_flags
_atom_site_disorder_assembly
_atom_site_disorder_group
Cu Cu 0.041069(11) 0.10693(4) 0.21529(2) 0.01452(12) Uani 1 1 d . . .
N1 N 0.18347(7) -0.4411(3) 0.47129(15) 0.0145(5) Uani 1 1 d . . .
N2 N 0.12194(8) -0.3178(3) 0.40264(15) 0.0156(5) Uani 1 1 d . . .
N3 N 0.04306(8) -0.1586(3) 0.20118(15) 0.0150(5) Uani 1 1 d . . .
N4 N 0.02654(7) 0.1071(3) 0.33034(15) 0.0146(5) Uani 1 1 d . . .
N5 N 0.04570(8) 0.1963(3) 0.38948(16) 0.0188(6) Uani 1 1 d . . .
N6 N 0.06395(9) 0.2777(3) 0.44573(18) 0.0304(7) Uani 1 1 d . . .
N7 N 0.04467(8) 0.1433(3) 0.09473(16) 0.0194(6) Uani 1 1 d . . .
N8 N 0.07507(9) 0.0840(3) 0.07651(16) 0.0194(6) Uani 1 1 d . . .
N9 N 0.10357(9) 0.0286(3) 0.05623(18) 0.0293(7) Uani 1 1 d . . .
N10 N 0.10195(8) 0.1774(3) 0.27567(16) 0.0244(6) Uani 1 1 d . . .
N11 N 0.12345(8) 0.2543(3) 0.24114(16) 0.0205(6) Uani 1 1 d . . .
N12 N 0.14560(9) 0.3294(3) 0.21099(19) 0.0316(7) Uani 1 1 d . . .
C1 C 0.22771(9) -0.4830(3) 0.49431(19) 0.0156(7) Uani 1 1 d . . .
C2 C 0.24590(10) -0.5814(3) 0.56584(19) 0.0174(7) Uani 1 1 d . . .
H2 H 0.2280 -0.6226 0.5983 0.021 Uiso 1 1 calc R . .
C3 C 0.28992(10) -0.6187(3) 0.5892(2) 0.0209(7) Uani 1 1 d . . .
H3 H 0.3024 -0.6857 0.6378 0.025 Uiso 1 1 calc R . .
C4 C 0.31636(10) -0.5585(3) 0.5416(2) 0.0203(7) Uani 1 1 d . . .
H4 H 0.3467 -0.5850 0.5577 0.024 Uiso 1 1 calc R . .
C5 C 0.29846(9) -0.4609(3) 0.47140(19) 0.0178(7) Uani 1 1 d . . .
H5 H 0.3169 -0.4195 0.4401 0.021 Uiso 1 1 calc R . .
C6 C 0.25356(9) -0.4207(3) 0.44478(18) 0.0153(7) Uani 1 1 d . . .
C7 C 0.23231(9) -0.3233(3) 0.36829(18) 0.0147(6) Uani 1 1 d . . .
C8 C 0.25640(10) -0.2623(3) 0.31502(19) 0.0184(7) Uani 1 1 d . . .
H8 H 0.2872 -0.2795 0.3308 0.022 Uiso 1 1 calc R . .
C9 C 0.23572(10) -0.1781(3) 0.2406(2) 0.0221(7) Uani 1 1 d . . .
H9 H 0.2526 -0.1356 0.2063 0.027 Uiso 1 1 calc R . .
C10 C 0.19060(11) -0.1546(4) 0.2148(2) 0.0250(8) Uani 1 1 d . . .
H10 H 0.1765 -0.1003 0.1619 0.030 Uiso 1 1 calc R . .
C11 C 0.16629(10) -0.2101(3) 0.26625(19) 0.0207(7) Uani 1 1 d . . .
H11 H 0.1354 -0.1935 0.2486 0.025 Uiso 1 1 calc R . .
C12 C 0.18665(9) -0.2911(3) 0.34454(18) 0.0159(7) Uani 1 1 d . . .
C13 C 0.16311(9) -0.3473(3) 0.40356(18) 0.0127(6) Uani 1 1 d . . .
C14 C 0.15272(9) -0.4940(3) 0.51886(19) 0.0188(7) Uani 1 1 d . . .
H14A H 0.1651 -0.4759 0.5830 0.023 Uiso 1 1 calc R . .
H14B H 0.1455 -0.6058 0.5081 0.023 Uiso 1 1 calc R . .
C15 C 0.11258(9) -0.3918(3) 0.47860(19) 0.0183(7) Uani 1 1 d . . .
H15A H 0.0854 -0.4552 0.4592 0.022 Uiso 1 1 calc R . .
H15B H 0.1093 -0.3126 0.5212 0.022 Uiso 1 1 calc R . .
C16 C 0.09039(9) -0.2053(3) 0.34923(18) 0.0154(6) Uani 1 1 d . . .
H16A H 0.1067 -0.1127 0.3392 0.018 Uiso 1 1 calc R . .
H16B H 0.0706 -0.1709 0.3827 0.018 Uiso 1 1 calc R . .
C17 C 0.06271(9) -0.2681(3) 0.26096(18) 0.0144(6) Uani 1 1 d . . .
C18 C 0.05832(10) -0.4263(3) 0.2421(2) 0.0206(7) Uani 1 1 d . . .
H18 H 0.0725 -0.5009 0.2855 0.025 Uiso 1 1 calc R . .
C19 C 0.03292(10) -0.4740(4) 0.1587(2) 0.0232(7) Uani 1 1 d . . .
H19 H 0.0296 -0.5815 0.1440 0.028 Uiso 1 1 calc R . .
C20 C 0.01269(10) -0.3621(3) 0.09765(19) 0.0202(7) Uani 1 1 d . . .
H20 H -0.0049 -0.3912 0.0402 0.024 Uiso 1 1 calc R . .
C21 C 0.01844(9) -0.2069(3) 0.12135(19) 0.0165(7) Uani 1 1 d . . .
H21 H 0.0043 -0.1307 0.0790 0.020 Uiso 1 1 calc R . .

loop_
_atom_site_aniso_label
_atom_site_aniso_U_11
_atom_site_aniso_U_22
_atom_site_aniso_U_33
_atom_site_aniso_U_23
_atom_site_aniso_U_13
_atom_site_aniso_U_12
Cu 0.0117(2) 0.0148(2) 0.0171(2) 0.00150(16) 0.00434(15) 0.00072(15)
N1 0.0133(13) 0.0140(13) 0.0175(13) 0.0017(11) 0.0066(11) 0.0007(10)
N2 0.0119(13) 0.0151(13) 0.0188(13) 0.0032(11) 0.0033(11) 0.0023(11)
N3 0.0124(13) 0.0152(13) 0.0172(13) 0.0003(11) 0.0043(11) 0.0012(10)
N4 0.0151(13) 0.0132(12) 0.0146(13) -0.0033(11) 0.0035(10) -0.0020(11)
N5 0.0151(14) 0.0197(14) 0.0232(15) 0.0046(13) 0.0083(12) 0.0023(12)
N6 0.0283(17) 0.0325(16) 0.0272(16) -0.0114(14) 0.0040(13) -0.0092(14)
N7 0.0169(14) 0.0222(15) 0.0189(13) 0.0032(11) 0.0055(11) 0.0028(11)
N8 0.0210(15) 0.0182(14) 0.0195(14) 0.0023(11) 0.0069(12) -0.0035(12)
N9 0.0270(16) 0.0299(16) 0.0363(17) 0.0001(14) 0.0178(14) 0.0042(14)
N10 0.0141(14) 0.0366(16) 0.0217(14) 0.0104(13) 0.0042(12) -0.0030(13)
N11 0.0133(14) 0.0238(15) 0.0224(14) 0.0012(12) 0.0023(12) 0.0023(12)
N12 0.0212(16) 0.0357(17) 0.0391(17) 0.0096(14) 0.0112(14) -0.0038(14)
C1 0.0145(16) 0.0125(15) 0.0184(16) -0.0046(13) 0.0029(13) 0.0014(13)
C2 0.0189(17) 0.0152(16) 0.0180(16) -0.0010(13) 0.0056(13) -0.0023(13)
C3 0.0219(17) 0.0174(16) 0.0201(16) 0.0007(14) 0.0015(14) 0.0028(14)
C4 0.0135(16) 0.0207(17) 0.0241(17) -0.0072(14) 0.0020(14) 0.0016(13)
C5 0.0168(17) 0.0182(16) 0.0185(16) -0.0073(14) 0.0057(13) -0.0039(13)
C6 0.0172(16) 0.0147(16) 0.0134(15) -0.0035(12) 0.0038(13) 0.0004(13)
C7 0.0187(16) 0.0093(14) 0.0167(15) -0.0066(12) 0.0063(13) -0.0025(12)
C8 0.0182(17) 0.0163(16) 0.0223(17) -0.0034(13) 0.0086(14) -0.0018(13)
C9 0.0292(19) 0.0186(16) 0.0238(17) -0.0017(14) 0.0158(15) -0.0052(14)
C10 0.031(2) 0.0239(18) 0.0212(17) 0.0046(14) 0.0100(15) -0.0003(15)
C11 0.0197(17) 0.0209(17) 0.0208(16) 0.0040(14) 0.0050(14) 0.0024(14)
C12 0.0174(17) 0.0142(15) 0.0171(15) 0.0000(13) 0.0070(13) 0.0003(13)
C13 0.0130(16) 0.0099(15) 0.0140(14) -0.0018(12) 0.0026(12) -0.0002(12)
C14 0.0154(16) 0.0213(17) 0.0209(17) 0.0056(13) 0.0074(13) 0.0009(13)
C15 0.0163(16) 0.0192(16) 0.0216(16) 0.0044(14) 0.0092(13) 0.0001(13)
C16 0.0139(16) 0.0134(15) 0.0179(15) 0.0011(13) 0.0036(13) 0.0048(12)
C17 0.0100(15) 0.0158(15) 0.0187(15) -0.0007(13) 0.0063(13) 0.0008(12)
C18 0.0225(17) 0.0135(16) 0.0240(17) 0.0043(13) 0.0047(14) 0.0042(13)
C19 0.0269(18) 0.0151(16) 0.0274(18) -0.0052(14) 0.0080(15) -0.0007(14)
C20 0.0188(17) 0.0244(18) 0.0160(15) -0.0047(14) 0.0033(13) -0.0037(14)
C21 0.0136(16) 0.0182(16) 0.0171(15) 0.0003(13) 0.0037(13) 0.0003(13)

loop_
_atom_type_symbol
_atom_type_description
_atom_type_scat_dispersion_real
_atom_type_scat_dispersion_imag
_atom_type_scat_source
Cu Cu 0.3201 1.2651 'International Tables Vol C Tables 4.2.6.8 and 6.1.1.4'
N N 0.0061 0.0033 'International Tables Vol C Tables 4.2.6.8 and 6.1.1.4'
C C 0.0033 0.0016 'International Tables Vol C Tables 4.2.6.8 and 6.1.1.4'
H H 0.0000 0.0000 'International Tables Vol C Tables 4.2.6.8 and 6.1.1.4'

loop_
_geom_angle_atom_site_label_1
_geom_angle_atom_site_label_2
_geom_angle_atom_site_label_3
_geom_angle
_geom_angle_site_symmetry_1
_geom_angle_site_symmetry_3
_geom_angle_publ_flag
N10 Cu N7 94.82(10) . . ?
N10 Cu N4 91.23(10) . . ?
N7 Cu N4 166.98(10) . . ?
N10 Cu N4 159.90(10) . 2 ?
N7 Cu N4 91.30(10) . 2 ?
N4 Cu N4 79.30(10) . 2 ?
N10 Cu N3 107.40(10) . . ?
N7 Cu N3 92.83(9) . . ?
N4 Cu N3 96.35(9) . . ?
N4 Cu N3 91.36(9) 2 . ?
C13 N1 C1 124.6(2) . . ?
C13 N1 C14 111.2(2) . . ?
C1 N1 C14 124.2(2) . . ?
C13 N2 C16 129.1(2) . . ?
C13 N2 C15 110.8(2) . . ?
C16 N2 C15 119.0(2) . . ?
C21 N3 C17 117.8(2) . . ?
C21 N3 Cu 112.03(18) . . ?
C17 N3 Cu 130.10(19) . . ?
N5 N4 Cu 120.01(19) . . ?
N5 N4 Cu 119.74(19) . 2 ?
Cu N4 Cu 100.70(10) . 2 ?
N6 N5 N4 178.8(3) . . ?
N8 N7 Cu 117.15(19) . . ?
N9 N8 N7 177.8(3) . . ?
N11 N10 Cu 123.9(2) . . ?
N12 N11 N10 177.2(3) . . ?
N1 C1 C2 120.4(3) . . ?
N1 C1 C6 118.3(3) . . ?
C2 C1 C6 121.3(3) . . ?
C3 C2 C1 119.8(3) . . ?
C2 C3 C4 120.3(3) . . ?
C5 C4 C3 120.0(3) . . ?
C4 C5 C6 121.7(3) . . ?
C5 C6 C1 117.0(3) . . ?
C5 C6 C7 124.1(3) . . ?
C1 C6 C7 118.9(3) . . ?
C8 C7 C12 118.2(3) . . ?
C8 C7 C6 121.1(3) . . ?
C12 C7 C6 120.7(3) . . ?
C9 C8 C7 120.7(3) . . ?
C8 C9 C10 120.9(3) . . ?
C11 C10 C9 119.8(3) . . ?
C10 C11 C12 120.7(3) . . ?
C11 C12 C7 119.5(3) . . ?
C11 C12 C13 123.4(3) . . ?
C7 C12 C13 117.1(3) . . ?
N2 C13 N1 110.8(2) . . ?
N2 C13 C12 129.2(3) . . ?
N1 C13 C12 120.1(2) . . ?
N1 C14 C15 102.1(2) . . ?
N2 C15 C14 103.8(2) . . ?
N2 C16 C17 114.1(2) . . ?
N3 C17 C18 122.3(3) . . ?
N3 C17 C16 115.0(2) . . ?
C18 C17 C16 122.8(3) . . ?
C17 C18 C19 119.1(3) . . ?
C20 C19 C18 118.7(3) . . ?
C19 C20 C21 118.9(3) . . ?
N3 C21 C20 123.3(3) . . ?

loop_
_geom_bond_atom_site_label_1
_geom_bond_atom_site_label_2
_geom_bond_distance
_geom_bond_site_symmetry_2
_geom_bond_publ_flag
Cu N10 1.981(3) . ?
Cu N7 1.987(2) . ?
Cu N4 2.027(2) . ?
Cu N4 2.055(2) 2 ?
Cu N3 2.294(2) . ?
N1 C13 1.345(3) . ?
N1 C1 1.393(4) . ?
N1 C14 1.484(3) . ?
N2 C13 1.334(3) . ?
N2 C16 1.465(3) . ?
N2 C15 1.479(3) . ?
N3 C21 1.342(4) . ?
N3 C17 1.350(4) . ?
N4 N5 1.224(3) . ?
N4 Cu 2.055(2) 2 ?
N5 N6 1.146(3) . ?
N7 N8 1.207(3) . ?
N8 N9 1.157(3) . ?
N10 N11 1.201(3) . ?
N11 N12 1.164(3) . ?
C1 C2 1.396(4) . ?
C1 C6 1.411(4) . ?
C2 C3 1.376(4) . ?
C3 C4 1.396(4) . ?
C4 C5 1.376(4) . ?
C5 C6 1.407(4) . ?
C6 C7 1.464(4) . ?
C7 C8 1.410(4) . ?
C7 C12 1.416(4) . ?
C8 C9 1.375(4) . ?
C9 C10 1.386(4) . ?
C10 C11 1.376(4) . ?
C11 C12 1.403(4) . ?
C12 C13 1.456(4) . ?
C14 C15 1.523(4) . ?
C16 C17 1.514(4) . ?
C17 C18 1.389(4) . ?
C18 C19 1.392(4) . ?
C19 C20 1.380(4) . ?
C20 C21 1.382(4) . ?
